data_4129144
loop_
_publ_author_name
'Wilde, Justin H.'
'Smith, Jacob A.'
'Dickie, Diane A.'
'Harman, W. Dean'

_publ_section_title
;
 Molybdenum-Promoted Synthesis of Isoquinuclidines with Bridgehead
 CF<sub>3</sub> Groups.
;
_journal_issue 47
_journal_name_full 'Journal of the American Chemical Society'
_journal_page_first 18890
_journal_page_last 18899
_journal_paper_doi 10.1021/jacs.9b10781
_journal_volume 141
_journal_year 2019
_chemical_formula_sum 'C18 H14 F3 N3 O2'
_chemical_formula_weight 361.32
_space_group_crystal_system monoclinic
_space_group_IT_number 15
_space_group_name_Hall '-I 2ya'
_space_group_name_H-M_alt 'I 1 2/a 1'
_atom_sites_solution_hydrogens geom
_atom_sites_solution_primary dual
_cell_angle_alpha 90
_cell_angle_beta 96.456(2)
_cell_angle_gamma 90
_cell_formula_units_Z 8
_cell_length_a 19.2180(9)
_cell_length_b 8.0933(4)
_cell_length_c 20.8998(16)
_cell_measurement_reflns_used 6720
_cell_measurement_temperature 100.(2)
_cell_measurement_theta_max 28.1124
_cell_measurement_theta_min 2.7011
_cell_volume 3230.1(3)
_computing_cell_refinement 'SAINT V8.38A (Bruker AXS Inc., 2017)'
_computing_data_collection 'Bruker Instrument Service v2017.5.0.0'
_computing_data_reduction 'SAINT V8.38A (Bruker AXS Inc., 2017)'
_computing_structure_refinement 'SHELXL-2018/3 (Sheldrick, 2018)'
_computing_structure_solution 'SHELXT 2014/5 (Sheldrick, 2014)'
_diffrn_ambient_temperature 100.(2)
_diffrn_detector_area_resol_mean 8.3333
_diffrn_measured_fraction_theta_full 0.998
_diffrn_measured_fraction_theta_max 0.998
_diffrn_measurement_device_type 'Bruker Kappa APEXII Duo'
_diffrn_measurement_method '\f and \w scans'
_diffrn_radiation_monochromator graphite
_diffrn_radiation_type 'Mo K\a'
_diffrn_radiation_wavelength 0.71073
_diffrn_reflns_av_R_equivalents 0.0224
_diffrn_reflns_av_unetI/netI 0.0193
_diffrn_reflns_limit_h_max 25
_diffrn_reflns_limit_h_min -25
_diffrn_reflns_limit_k_max 10
_diffrn_reflns_limit_k_min -10
_diffrn_reflns_limit_l_max 26
_diffrn_reflns_limit_l_min -27
_diffrn_reflns_number 18592
_diffrn_reflns_theta_full 28.32
_diffrn_reflns_theta_max 28.32
_diffrn_reflns_theta_min 1.96
_diffrn_source 'fine-focus sealed tube'
_exptl_absorpt_coefficient_mu 0.122
_exptl_absorpt_correction_T_max 0.98
_exptl_absorpt_correction_T_min 0.87
_exptl_absorpt_correction_type multi-scan
_exptl_absorpt_process_details
;
SADABS-2016/2 - Bruker AXS area detector scaling and absorption correction
;
_exptl_crystal_colour colourless
_exptl_crystal_density_diffrn 1.486
_exptl_crystal_density_method 'not measured'
_exptl_crystal_description Block
_exptl_crystal_F_000 1488
_exptl_crystal_size_max 0.704
_exptl_crystal_size_mid 0.402
_exptl_crystal_size_min 0.188
_refine_diff_density_max 0.710
_refine_diff_density_min -0.461
_refine_ls_extinction_method none
_refine_ls_goodness_of_fit_ref 1.032
_refine_ls_hydrogen_treatment constr
_refine_ls_matrix_type full
_refine_ls_number_parameters 236
_refine_ls_number_reflns 4022
_refine_ls_number_restraints 0
_refine_ls_restrained_S_all 1.032
_refine_ls_R_factor_all 0.0680
_refine_ls_R_factor_gt 0.0549
_refine_ls_shift/su_max 0.000
_refine_ls_shift/su_mean 0.000
_refine_ls_structure_factor_coef Fsqd
_refine_ls_weighting_details 'w=1/[\s^2^(Fo^2^)+(0.0595P)^2^+6.7689P] where P=(Fo^2^+2Fc^2^)/3'
_refine_ls_weighting_scheme calc
_refine_ls_wR_factor_gt 0.1373
_refine_ls_wR_factor_ref 0.1479
_reflns_number_gt 3271
_reflns_number_total 4022
_reflns_threshold_expression 'I > 2\s(I)'
_cod_data_source_file ja9b10781_si_002.cif
_cod_data_source_block 20A
_cod_depositor_comments
;
The following automatic conversions were performed:

data item '_exptl_absorpt_correction_type' value 'Multi-Scan' was
changed to 'multi-scan' in accordance with the
/home/data/users/saulius/crontab/automatic-downloads/rss-feeds/ACS/lib/dictionaries/cif_core.dic
dictionary named 'cif_core.dic' version 2.4.2 last updated on
2011-04-26.

Automatic conversion script
Id: cif_fix_values 6909 2019-04-08 15:41:33Z antanas 

 Adding full bibliography for 4129132--4129146.cif.
;
_cod_original_sg_symbol_H-M 'I 2/a'
_cod_database_code 4129144

loop_
_space_group_symop_operation_xyz
'x, y, z'
'-x+1/2, y, -z'
'x+1/2, y+1/2, z+1/2'
'-x+1, y+1/2, -z+1/2'
'-x, -y, -z'
'x-1/2, -y, z'
'-x+1/2, -y+1/2, -z+1/2'
'x, -y+1/2, z+1/2'

loop_
_atom_site_type_symbol
_atom_site_label
_atom_site_fract_x
_atom_site_fract_y
_atom_site_fract_z
_atom_site_U_iso_or_equiv
_atom_site_adp_type
_atom_site_calc_flag
_atom_site_refinement_flags_adp
_atom_site_refinement_flags_posn
_atom_site_occupancy
F F1 0.41624(11) -0.14764(17) 0.44703(7) 0.0650(5) Uani d . . 1
F F2 0.37082(9) -0.15871(15) 0.34770(6) 0.0518(4) Uani d . . 1
F F3 0.48191(9) -0.12856(19) 0.37097(7) 0.0645(5) Uani d . . 1
O O1 0.36762(8) 0.5818(2) 0.68436(7) 0.0406(4) Uani d . . 1
O O2 0.32854(11) 0.7588(2) 0.60056(8) 0.0557(5) Uani d . . 1
N N1 0.35409(8) 0.15399(18) 0.42445(7) 0.0250(3) Uani d . . 1
N N2 0.50757(10) 0.1087(3) 0.25427(10) 0.0485(5) Uani d . . 1
N N3 0.27358(12) 0.4629(3) 0.26609(9) 0.0481(5) Uani d . . 1
C C1 0.33529(11) 0.7379(3) 0.66943(10) 0.0391(5) Uani d . . 1
H H1A 0.364273 0.827761 0.690624 0.047 Uiso calc U R 1
H H1B 0.288561 0.741548 0.685074 0.047 Uiso calc U R 1
C C2 0.36405(9) 0.4989(3) 0.62663(8) 0.0280(4) Uani d . . 1
C C3 0.38171(11) 0.3388(3) 0.61576(9) 0.0337(4) Uani d . . 1
H H3 0.397288 0.2663 0.650173 0.04 Uiso calc U R 1
C C4 0.37578(10) 0.2859(2) 0.55109(9) 0.0299(4) Uani d . . 1
H H4 0.387519 0.175099 0.541806 0.036 Uiso calc U R 1
C C5 0.35333(8) 0.3910(2) 0.50083(8) 0.0215(3) Uani d . . 1
C C6 0.33463(9) 0.5543(2) 0.51340(9) 0.0276(4) Uani d . . 1
H H6 0.318427 0.627808 0.479529 0.033 Uiso calc U R 1
C C7 0.34069(9) 0.6038(3) 0.57674(9) 0.0303(4) Uani d . . 1
C C8 0.34874(9) 0.3354(2) 0.43074(8) 0.0205(3) Uani d . . 1
H H8 0.302171 0.370548 0.408785 0.025 Uiso calc U R 1
C C9 0.40573(10) 0.4163(2) 0.39548(9) 0.0269(4) Uani d . . 1
H H9 0.404822 0.539234 0.399942 0.032 Uiso calc U R 1
C C10 0.47475(10) 0.3473(3) 0.42342(10) 0.0339(5) Uani d . . 1
H H10 0.512565 0.414558 0.441296 0.041 Uiso calc U R 1
C C11 0.47834(10) 0.1847(3) 0.42097(9) 0.0352(5) Uani d . . 1
H H11 0.518633 0.123866 0.437597 0.042 Uiso calc U R 1
C C12 0.41219(10) 0.1042(2) 0.38918(8) 0.0244(4) Uani d . . 1
C C13 0.40129(9) 0.1714(2) 0.31779(8) 0.0227(3) Uani d . . 1
H H13 0.357207 0.124364 0.294904 0.027 Uiso calc U R 1
C C14 0.46045(10) 0.1329(3) 0.28161(9) 0.0325(4) Uani d . . 1
C C15 0.39420(10) 0.3638(2) 0.32317(9) 0.0279(4) Uani d . . 1
H H15 0.431801 0.415896 0.300551 0.034 Uiso calc U R 1
C C16 0.32586(12) 0.4197(2) 0.29132(9) 0.0349(5) Uani d . . 1
C C17 0.28599(12) 0.0752(3) 0.40748(10) 0.0399(5) Uani d . . 1
H H17A 0.252597 0.116518 0.435829 0.06 Uiso calc U R 1
H H17B 0.290873 -0.04476 0.412589 0.06 Uiso calc U R 1
H H17C 0.268898 0.101034 0.362645 0.06 Uiso calc U R 1
C C18 0.42012(14) -0.0833(3) 0.38857(10) 0.0442(6) Uani d . . 1

loop_
_atom_site_aniso_label
_atom_site_aniso_U_11
_atom_site_aniso_U_22
_atom_site_aniso_U_33
_atom_site_aniso_U_12
_atom_site_aniso_U_13
_atom_site_aniso_U_23
F1 0.1273(15) 0.0276(7) 0.0332(7) 0.0086(8) -0.0217(8) 0.0088(5)
F2 0.0933(11) 0.0209(6) 0.0356(7) -0.0014(6) -0.0178(7) -0.0044(5)
F3 0.0815(11) 0.0515(9) 0.0542(9) 0.0446(8) -0.0196(8) -0.0195(7)
O1 0.0385(8) 0.0554(10) 0.0266(7) 0.0177(7) -0.0025(6) -0.0174(7)
O2 0.0775(13) 0.0510(10) 0.0368(8) 0.0363(9) -0.0013(8) -0.0163(7)
N1 0.0323(8) 0.0223(7) 0.0207(7) -0.0090(6) 0.0046(6) -0.0011(5)
N2 0.0348(10) 0.0633(14) 0.0492(11) 0.0006(9) 0.0121(8) -0.0285(10)
N3 0.0678(14) 0.0447(11) 0.0325(9) 0.0259(10) 0.0082(9) 0.0108(8)
C1 0.0330(10) 0.0491(13) 0.0345(10) 0.0105(9) 0.0008(8) -0.0194(9)
C2 0.0183(8) 0.0432(11) 0.0226(8) 0.0024(7) 0.0026(6) -0.0111(7)
C3 0.0427(11) 0.0377(11) 0.0204(8) 0.0045(9) 0.0024(7) -0.0011(7)
C4 0.0392(10) 0.0279(9) 0.0229(8) -0.0013(8) 0.0051(7) -0.0029(7)
C5 0.0162(7) 0.0277(9) 0.0213(7) -0.0017(6) 0.0052(6) -0.0029(6)
C6 0.0227(8) 0.0350(10) 0.0250(8) 0.0092(7) 0.0017(6) -0.0032(7)
C7 0.0225(8) 0.0372(10) 0.0311(9) 0.0099(7) 0.0024(7) -0.0102(8)
C8 0.0214(8) 0.0212(8) 0.0199(7) -0.0018(6) 0.0060(6) -0.0003(6)
C9 0.0339(9) 0.0199(8) 0.0296(9) -0.0069(7) 0.0154(7) -0.0039(7)
C10 0.0228(9) 0.0458(12) 0.0347(10) -0.0104(8) 0.0110(7) -0.0186(9)
C11 0.0272(9) 0.0492(12) 0.0278(9) 0.0088(9) -0.0034(7) -0.0145(9)
C12 0.0320(9) 0.0194(8) 0.0204(7) 0.0035(7) -0.0027(6) -0.0021(6)
C13 0.0254(8) 0.0221(8) 0.0209(7) 0.0021(6) 0.0046(6) -0.0015(6)
C14 0.0298(9) 0.0375(11) 0.0303(9) 0.0018(8) 0.0041(7) -0.0124(8)
C15 0.0388(10) 0.0213(8) 0.0266(8) -0.0019(7) 0.0163(7) 0.0022(7)
C16 0.0562(13) 0.0257(9) 0.0249(9) 0.0096(9) 0.0142(8) 0.0076(7)
C17 0.0445(12) 0.0449(12) 0.0312(10) -0.0246(10) 0.0089(8) -0.0074(9)
C18 0.0751(16) 0.0253(10) 0.0275(9) 0.0124(10) -0.0145(10) -0.0017(8)

loop_
_atom_type_symbol
_atom_type_description
_atom_type_scat_dispersion_real
_atom_type_scat_dispersion_imag
_atom_type_scat_source
C C 0.0033 0.0016 'International Tables Vol C Tables 4.2.6.8 and 6.1.1.4'
H H 0.0000 0.0000 'International Tables Vol C Tables 4.2.6.8 and 6.1.1.4'
F F 0.0171 0.0103 'International Tables Vol C Tables 4.2.6.8 and 6.1.1.4'
N N 0.0061 0.0033 'International Tables Vol C Tables 4.2.6.8 and 6.1.1.4'
O O 0.0106 0.0060 'International Tables Vol C Tables 4.2.6.8 and 6.1.1.4'

loop_
_geom_angle_atom_site_label_1
_geom_angle_atom_site_label_2
_geom_angle_atom_site_label_3
_geom_angle
C2 O1 C1 105.24(15)
C7 O2 C1 104.69(17)
C12 N1 C17 118.08(15)
C12 N1 C8 112.52(13)
C17 N1 C8 112.65(16)
O1 C1 O2 108.10(15)
O1 C1 H1A 110.1
O2 C1 H1A 110.1
O1 C1 H1B 110.1
O2 C1 H1B 110.1
H1A C1 H1B 108.4
C3 C2 O1 128.36(18)
C3 C2 C7 121.60(17)
O1 C2 C7 110.02(17)
C2 C3 C4 116.93(18)
C2 C3 H3 121.5
C4 C3 H3 121.5
C5 C4 C3 121.74(18)
C5 C4 H4 119.1
C3 C4 H4 119.1
C4 C5 C6 120.16(16)
C4 C5 C8 121.83(16)
C6 C5 C8 118.01(15)
C7 C6 C5 117.32(17)
C7 C6 H6 121.3
C5 C6 H6 121.3
C6 C7 O2 127.78(19)
C6 C7 C2 122.24(18)
O2 C7 C2 109.92(16)
N1 C8 C5 112.40(14)
N1 C8 C9 108.68(13)
C5 C8 C9 111.62(14)
N1 C8 H8 108.0
C5 C8 H8 108.0
C9 C8 H8 108.0
C10 C9 C8 107.65(15)
C10 C9 C15 107.43(15)
C8 C9 C15 108.54(14)
C10 C9 H9 111.0
C8 C9 H9 111.0
C15 C9 H9 111.0
C11 C10 C9 113.88(17)
C11 C10 H10 123.1
C9 C10 H10 123.1
C10 C11 C12 113.66(18)
C10 C11 H11 123.2
C12 C11 H11 123.2
N1 C12 C11 108.14(14)
N1 C12 C18 111.15(17)
C11 C12 C18 110.61(17)
N1 C12 C13 110.72(14)
C11 C12 C13 106.40(15)
C18 C12 C13 109.70(14)
C14 C13 C15 109.03(15)
C14 C13 C12 112.67(15)
C15 C13 C12 106.10(13)
C14 C13 H13 109.7
C15 C13 H13 109.7
C12 C13 H13 109.7
N2 C14 C13 177.3(2)
C16 C15 C9 112.07(15)
C16 C15 C13 110.61(16)
C9 C15 C13 109.59(14)
C16 C15 H15 108.2
C9 C15 H15 108.2
C13 C15 H15 108.2
N3 C16 C15 179.1(2)
N1 C17 H17A 109.5
N1 C17 H17B 109.5
H17A C17 H17B 109.5
N1 C17 H17C 109.5
H17A C17 H17C 109.5
H17B C17 H17C 109.5
F3 C18 F1 106.74(18)
F3 C18 F2 106.58(18)
F1 C18 F2 107.2(2)
F3 C18 C12 111.6(2)
F1 C18 C12 111.32(17)
F2 C18 C12 113.06(17)

loop_
_geom_bond_atom_site_label_1
_geom_bond_atom_site_label_2
_geom_bond_distance
F1 C18 1.338(3)
F2 C18 1.348(3)
F3 C18 1.333(3)
O1 C2 1.376(2)
O1 C1 1.427(3)
O2 C7 1.380(2)
O2 C1 1.441(3)
N1 C12 1.462(2)
N1 C17 1.463(2)
N1 C8 1.479(2)
N2 C14 1.141(3)
N3 C16 1.136(3)
C1 H1A 0.99
C1 H1B 0.99
C2 C3 1.365(3)
C2 C7 1.380(3)
C3 C4 1.410(2)
C3 H3 0.95
C4 C5 1.383(3)
C4 H4 0.95
C5 C6 1.402(3)
C5 C8 1.526(2)
C6 C7 1.375(2)
C6 H6 0.95
C8 C9 1.534(2)
C8 H8 1.0
C9 C10 1.496(3)
C9 C15 1.561(2)
C9 H9 1.0
C10 C11 1.319(3)
C10 H10 0.95
C11 C12 1.514(3)
C11 H11 0.95
C12 C18 1.526(3)
C12 C13 1.579(2)
C13 C14 1.468(2)
C13 C15 1.569(2)
C13 H13 1.0
C15 C16 1.475(3)
C15 H15 1.0
C17 H17A 0.98
C17 H17B 0.98
C17 H17C 0.98

loop_
_geom_torsion_atom_site_label_1
_geom_torsion_atom_site_label_2
_geom_torsion_atom_site_label_3
_geom_torsion_atom_site_label_4
_geom_torsion
C2 O1 C1 O2 -13.8(2)
C7 O2 C1 O1 13.9(2)
C1 O1 C2 C3 -173.2(2)
C1 O1 C2 C7 8.5(2)
O1 C2 C3 C4 -177.37(19)
C7 C2 C3 C4 0.7(3)
C2 C3 C4 C5 0.2(3)
C3 C4 C5 C6 -1.0(3)
C3 C4 C5 C8 178.33(17)
C4 C5 C6 C7 1.0(3)
C8 C5 C6 C7 -178.43(16)
C5 C6 C7 O2 176.85(19)
C5 C6 C7 C2 -0.1(3)
C1 O2 C7 C6 174.1(2)
C1 O2 C7 C2 -8.7(2)
C3 C2 C7 C6 -0.8(3)
O1 C2 C7 C6 177.61(17)
C3 C2 C7 O2 -178.21(19)
O1 C2 C7 O2 0.2(2)
C12 N1 C8 C5 -122.16(14)
C17 N1 C8 C5 101.37(17)
C12 N1 C8 C9 1.90(19)
C17 N1 C8 C9 -134.58(15)
C4 C5 C8 N1 13.6(2)
C6 C5 C8 N1 -167.02(15)
C4 C5 C8 C9 -108.80(19)
C6 C5 C8 C9 70.6(2)
N1 C8 C9 C10 -56.36(18)
C5 C8 C9 C10 68.16(18)
N1 C8 C9 C15 59.64(18)
C5 C8 C9 C15 -175.84(14)
C8 C9 C10 C11 56.1(2)
C15 C9 C10 C11 -60.7(2)
C9 C10 C11 C12 1.2(3)
C17 N1 C12 C11 -172.58(17)
C8 N1 C12 C11 53.50(19)
C17 N1 C12 C18 -51.0(2)
C8 N1 C12 C18 175.10(14)
C17 N1 C12 C13 71.2(2)
C8 N1 C12 C13 -62.70(18)
C10 C11 C12 N1 -57.7(2)
C10 C11 C12 C18 -179.61(18)
C10 C11 C12 C13 61.3(2)
N1 C12 C13 C14 176.57(15)
C11 C12 C13 C14 59.29(19)
C18 C12 C13 C14 -60.4(2)
N1 C12 C13 C15 57.33(18)
C11 C12 C13 C15 -59.95(18)
C18 C12 C13 C15 -179.62(17)
C10 C9 C15 C16 177.61(16)
C8 C9 C15 C16 61.5(2)
C10 C9 C15 C13 54.42(19)
C8 C9 C15 C13 -61.72(19)
C14 C13 C15 C16 118.31(16)
C12 C13 C15 C16 -120.09(16)
C14 C13 C15 C9 -117.64(16)
C12 C13 C15 C9 3.96(19)
N1 C12 C18 F3 -164.67(15)
C11 C12 C18 F3 -44.5(2)
C13 C12 C18 F3 72.5(2)
N1 C12 C18 F1 -45.5(2)
C11 C12 C18 F1 74.6(3)
C13 C12 C18 F1 -168.31(18)
N1 C12 C18 F2 75.2(2)
C11 C12 C18 F2 -164.67(19)
C13 C12 C18 F2 -47.6(3)
